data_2107458
loop_
_publ_author_name
'Sovago, Ioana'
'Gutmann, Matthias J.'
'Senn, Hans Martin'
'Thomas, Lynne H.'
'Wilson, Chick C.'
'Farrugia, Louis J.'

_publ_section_title
;
 Electron density, disorder and polymorphism: high-resolution diffraction
 studies of the highly polymorphic neuralgic drug carbamazepine
;
_journal_coeditor_code BI5051
_journal_issue 1
_journal_name_full 'Acta Crystallographica Section B'
_journal_page_first 39
_journal_page_last 50
_journal_paper_doi 10.1107/S2052520615019538
_journal_volume 72
_journal_year 2016
_chemical_formula_moiety 'C15 H12 N2 O, 2(H2 O)'
_chemical_formula_sum 'C15 H16 N2 O3'
_chemical_formula_weight 272.3
_chemical_name_systematic
;
 ?
;
_space_group_IT_number 64
_symmetry_cell_setting orthorhombic
_symmetry_space_group_name_Hall '-C 2ac 2'
_symmetry_space_group_name_H-M 'C m c e'
_atom_sites_solution_hydrogens difmap
_atom_sites_solution_primary direct
_atom_sites_solution_secondary direct
_audit_conform_dict_name cif_core.dic
_audit_conform_dict_version 2.4.3
_audit_creation_method 'WinGX routine CIF_UPDATE'
_cell_angle_alpha 90
_cell_angle_beta 90
_cell_angle_gamma 90
_cell_formula_units_Z 8
_cell_length_a 19.638(6)
_cell_length_b 4.8378(16)
_cell_length_c 28.856(8)
_cell_measurement_reflns_used 0
_cell_measurement_temperature 100(2)
_cell_measurement_theta_max 0
_cell_measurement_theta_min 0
_cell_volume 2741.5(14)
_computing_cell_refinement 'SXD2001, Gutmann (2005)'
_computing_data_collection 'SXD2001, Gutmann (2005)'
_computing_data_reduction 'SXD2001, Gutmann (2005)'
_computing_molecular_graphics 'ORTEP-3 for Windows (Farrugia, 2012)'
_computing_publication_material 'WinGX publication routines (Farrugia, 2012)'
_computing_structure_refinement 'SHELXL-2013 (Sheldrick, 2013)'
_computing_structure_solution 'SIR-92 (Altomare et al., 1994)'
_diffrn_ambient_temperature 100(2)
_diffrn_measured_fraction_theta_full 0.678
_diffrn_measured_fraction_theta_max 0.025
_diffrn_measurement_device_type 'SXD beamline'
_diffrn_measurement_method 'time of flight Laue diffraction'
_diffrn_radiation_wavelength 0.4-7.97
_diffrn_reflns_limit_h_max 40
_diffrn_reflns_limit_h_min -53
_diffrn_reflns_limit_k_max 5
_diffrn_reflns_limit_k_min -9
_diffrn_reflns_limit_l_max 111
_diffrn_reflns_limit_l_min -56
_diffrn_reflns_number 5374
_diffrn_reflns_theta_full 3.44
_diffrn_reflns_theta_max 83.988
_diffrn_reflns_theta_min 9.467
_exptl_absorpt_coefficient_mu 0
_exptl_absorpt_correction_type none
_exptl_crystal_colour colourless
_exptl_crystal_density_diffrn 1.319
_exptl_crystal_density_method 'not measured'
_exptl_crystal_description prism
_exptl_crystal_F_000 1152
_exptl_crystal_size_max 8
_exptl_crystal_size_mid 2
_exptl_crystal_size_min 2
_refine_diff_density_max 1.597
_refine_diff_density_min -1.511
_refine_ls_extinction_coef 0.00025(3)
_refine_ls_extinction_expression Fc^*^=kFc[1+0.001xFc^2^\l^3^/sin(2\q)]^-1/4^
_refine_ls_extinction_method SHELXL
_refine_ls_goodness_of_fit_ref 1.069
_refine_ls_hydrogen_treatment refall
_refine_ls_matrix_type full
_refine_ls_number_constraints 0
_refine_ls_number_parameters 188
_refine_ls_number_reflns 5374
_refine_ls_number_restraints 0
_refine_ls_restrained_S_all 1.069
_refine_ls_R_factor_all 0.0646
_refine_ls_R_factor_gt 0.0646
_refine_ls_shift/su_max 0
_refine_ls_shift/su_mean 0
_refine_ls_structure_factor_coef Fsqd
_refine_ls_weighting_details 'w=1/[\s^2^(Fo^2^)+(0.1195P)^2^+83.2386P] where P=(Fo^2^+2Fc^2^)/3'
_refine_ls_weighting_scheme calc
_refine_ls_wR_factor_gt 0.1708
_refine_ls_wR_factor_ref 0.1708
_reflns_number_gt 5374
_reflns_number_total 5374
_reflns_threshold_expression 'I > 2\s(I)'
_cod_data_source_file bi5051sup1.cif
_cod_data_source_block dihydrate_ortho_NEUTRON
_cod_depositor_comments
;Adding full bibliography for 2107456--2107460.cif.

 Adding full bibliography for 2107456--2107460.cif.
;
_cod_original_sg_symbol_Hall '-C 2bc 2'
_cod_original_sg_symbol_H-M 'C m c a'
_cod_database_code 2107458

loop_
_symmetry_equiv_pos_as_xyz
'x, y, z'
'-x+1/2, -y, z+1/2'
'x, -y, -z'
'-x+1/2, y, -z+1/2'
'x+1/2, y+1/2, z'
'-x+1, -y+1/2, z+1/2'
'x+1/2, -y+1/2, -z'
'-x+1, y+1/2, -z+1/2'
'-x, -y, -z'
'x-1/2, y, -z-1/2'
'-x, y, z'
'x-1/2, -y, z-1/2'
'-x+1/2, -y+1/2, -z'
'x, y+1/2, -z-1/2'
'-x+1/2, y+1/2, z'
'x, -y+1/2, z-1/2'

loop_
_atom_site_type_symbol
_atom_site_label
_atom_site_fract_x
_atom_site_fract_y
_atom_site_fract_z
_atom_site_U_iso_or_equiv
_atom_site_adp_type
_atom_site_calc_flag
_atom_site_occupancy
_atom_site_disorder_assembly
_atom_site_disorder_group
O O1 -0.0576(4) 0.136(2) 0.5453(3) 0.0088(19) Uiso d 0.5 A 1
O O2 0.2082(2) 0.0550(12) 0.54803(13) 0.0295(10) Uani d 1 . .
N N1 0.0580(2) 0.0835(15) 0.54742(19) 0.0105(13) Uiso d 0.5 A 2
N N2 0 0.2690(7) 0.61070(7) 0.0115(6) Uani d 1 A .
C C1 0 0.1573(10) 0.56669(10) 0.0115(8) Uani d 1 . .
C C2 -0.06199(9) 0.3341(7) 0.63426(7) 0.0100(6) Uani d 1 . .
C C3 -0.10488(10) 0.5393(7) 0.61662(8) 0.0128(6) Uani d 1 . .
C C4 -0.16578(10) 0.6015(8) 0.63896(8) 0.0139(6) Uani d 1 . .
C C5 -0.18376(10) 0.4577(7) 0.67927(8) 0.0134(6) Uani d 1 . .
C C6 -0.14081(10) 0.2542(8) 0.69683(8) 0.0123(6) Uani d 1 . .
C C7 -0.07862(9) 0.1908(7) 0.67511(7) 0.0101(6) Uani d 1 . .
C C8 -0.03442(10) -0.0202(7) 0.69593(7) 0.0118(6) Uani d 1 . .
H H1A 0.1032(4) 0.141(4) 0.5610(4) 0.031(4) Uani d 0.5 A 2
H H1B 0.0565(4) 0.025(3) 0.5131(3) 0.024(3) Uani d 0.5 A 2
H H2A 0.2337(5) 0.225(2) 0.5526(3) 0.046(2) Uani d 1 . .
H H2B 0.2097(5) 0.022(4) 0.5160(3) 0.029(3) Uani d 0.5 B 2
H H2C 0.1533(6) 0.100(4) 0.5533(4) 0.034(4) Uani d 0.5 B 1
H H3 -0.0898(3) 0.6498(18) 0.58540(19) 0.0313(17) Uani d 1 . .
H H4 -0.1987(3) 0.7603(18) 0.6251(2) 0.0304(16) Uani d 1 . .
H H5 -0.2317(2) 0.5049(18) 0.6966(2) 0.0307(16) Uani d 1 . .
H H6 -0.1544(2) 0.1444(18) 0.72831(18) 0.0285(17) Uani d 1 . .
H H8 -0.0601(2) -0.1798(17) 0.7161(2) 0.0281(16) Uani d 1 . .

loop_
_atom_site_aniso_label
_atom_site_aniso_U_11
_atom_site_aniso_U_22
_atom_site_aniso_U_33
_atom_site_aniso_U_12
_atom_site_aniso_U_13
_atom_site_aniso_U_23
O2 0.051(2) 0.021(3) 0.0171(14) -0.0067(19) 0.0066(13) -0.0029(18)
N2 0.0103(7) 0.0188(19) 0.0053(8) 0 0 -0.0014(10)
C1 0.0113(10) 0.017(3) 0.0056(10) 0 0 -0.0008(14)
C2 0.0098(7) 0.0146(18) 0.0056(7) 0.0010(8) -0.0001(5) 0.0000(9)
C3 0.0138(8) 0.016(2) 0.0085(8) 0.0025(9) -0.0009(6) 0.0011(10)
C4 0.0129(8) 0.0166(19) 0.0122(9) 0.0032(9) -0.0015(6) -0.0009(11)
C5 0.0097(7) 0.017(2) 0.0133(9) 0.0021(8) 0.0009(6) -0.0010(11)
C6 0.0090(7) 0.0173(19) 0.0106(8) -0.0004(8) 0.0016(5) 0.0014(11)
C7 0.0095(7) 0.0130(18) 0.0077(7) -0.0002(8) 0.0007(6) 0.0008(9)
C8 0.0097(7) 0.0161(19) 0.0098(8) -0.0003(9) -0.0001(6) 0.0008(11)
H1A 0.017(4) 0.056(12) 0.021(5) 0.000(5) -0.002(3) -0.010(6)
H1B 0.023(4) 0.037(10) 0.013(3) 0.001(4) 0.000(3) -0.002(5)
H2A 0.076(5) 0.028(6) 0.034(3) -0.013(5) -0.003(3) -0.004(4)
H2B 0.030(4) 0.039(11) 0.018(4) 0.001(5) -0.001(3) -0.001(6)
H2C 0.032(5) 0.044(12) 0.027(5) 0.004(6) 0.002(4) -0.005(6)
H3 0.033(2) 0.043(6) 0.018(2) 0.006(3) 0.0042(16) 0.010(3)
H4 0.030(2) 0.029(5) 0.032(3) 0.012(3) -0.0033(18) 0.003(3)
H5 0.0193(19) 0.041(5) 0.032(2) 0.005(2) 0.0064(17) 0.001(3)
H6 0.0240(19) 0.041(5) 0.021(2) 0.000(2) 0.0071(15) 0.010(3)
H8 0.024(2) 0.028(5) 0.032(3) -0.006(2) 0.0031(18) 0.012(3)

loop_
_atom_type_symbol
_atom_type_description
_atom_type_scat_dispersion_real
_atom_type_scat_dispersion_imag
_atom_type_scat_source
C C 0 0 'Neutron Data Booklet, ILL Grenoble, France (2003) ISBN 0-9704143-7-4'
H H 0 0 'Neutron Data Booklet, ILL Grenoble, France (2003) ISBN 0-9704143-7-4'
N N 0 0 'Neutron Data Booklet, ILL Grenoble, France (2003) ISBN 0-9704143-7-4'
O O 0 0 'Neutron Data Booklet, ILL Grenoble, France (2003) ISBN 0-9704143-7-4'

loop_
_geom_angle_atom_site_label_1
_geom_angle_atom_site_label_2
_geom_angle_atom_site_label_3
_geom_angle_site_symmetry_1
_geom_angle_site_symmetry_3
_geom_angle
H2B O2 H2A . . 105.2(11)
H2A O2 H2C . . 108.4(12)
H1A N1 H1B . . 118.2(9)
H1A N1 C1 . . 121.5(8)
H1B N1 C1 . . 117.2(7)
C1 N2 C2 . 11 121.59(12)
C1 N2 C2 . . 121.59(12)
C2 N2 C2 11 . 116.8(2)
O1 C1 O1 . 11 122.2(8)
N1 C1 N1 11 . 119.7(6)
O1 C1 N2 . . 118.0(4)
O1 C1 N2 11 . 118.0(4)
N1 C1 N2 11 . 119.7(3)
N1 C1 N2 . . 119.7(3)
C3 C2 C7 . . 121.03(19)
C3 C2 N2 . . 119.8(2)
C7 C2 N2 . . 119.2(2)
H3 C3 C4 . . 120.8(4)
H3 C3 C2 . . 119.1(4)
C4 C3 C2 . . 120.2(2)
H4 C4 C3 . . 119.7(4)
H4 C4 C5 . . 120.7(4)
C3 C4 C5 . . 119.6(3)
H5 C5 C6 . . 120.3(5)
H5 C5 C4 . . 119.6(5)
C6 C5 C4 . . 120.1(2)
H6 C6 C5 . . 120.1(4)
H6 C6 C7 . . 118.7(4)
C5 C6 C7 . . 121.2(2)
C2 C7 C6 . . 117.9(2)
C2 C7 C8 . . 123.27(18)
C6 C7 C8 . . 118.8(2)
H8 C8 C8 . 11 117.5(3)
H8 C8 C7 . . 115.9(4)
C8 C8 C7 11 . 126.23(13)

loop_
_geom_bond_atom_site_label_1
_geom_bond_atom_site_label_2
_geom_bond_site_symmetry_2
_geom_bond_distance
O1 C1 . 1.292(8)
O2 H2B . 0.939(11)
O2 H2A . 0.973(13)
O2 H2C . 1.109(12)
N1 H1A . 1.009(11)
N1 H1B . 1.031(11)
N1 C1 . 1.316(5)
N2 C1 . 1.380(4)
N2 C2 11 1.429(2)
N2 C2 . 1.429(2)
C1 O1 11 1.292(8)
C1 N1 11 1.316(6)
C2 C3 . 1.398(4)
C2 C7 . 1.406(3)
C3 H3 . 1.089(7)
C3 C4 . 1.392(3)
C4 H4 . 1.081(7)
C4 C5 . 1.400(4)
C5 H5 . 1.089(5)
C5 C6 . 1.392(4)
C6 H6 . 1.086(6)
C6 C7 . 1.407(3)
C7 C8 . 1.468(4)
C8 H8 . 1.091(7)
C8 C8 11 1.352(4)

loop_
_geom_torsion_atom_site_label_1
_geom_torsion_atom_site_label_2
_geom_torsion_atom_site_label_3
_geom_torsion_atom_site_label_4
_geom_torsion_site_symmetry_1
_geom_torsion_site_symmetry_4
_geom_torsion
H1A N1 C1 O1 . . 165.6(14)
H1B N1 C1 O1 . . 5.8(14)
H1A N1 C1 O1 . 11 73(3)
H1B N1 C1 O1 . 11 -87(3)
H1A N1 C1 N1 . 11 178.6(11)
H1B N1 C1 N1 . 11 18.8(15)
H1A N1 C1 N2 . . -12.5(15)
H1B N1 C1 N2 . . -172.3(11)
C2 N2 C1 O1 11 . -171.5(6)
C2 N2 C1 O1 . . 6.3(8)
C2 N2 C1 O1 11 11 -6.3(8)
C2 N2 C1 O1 . 11 171.5(6)
C2 N2 C1 N1 11 11 175.6(5)
C2 N2 C1 N1 . 11 -6.6(6)
C2 N2 C1 N1 11 . 6.6(7)
C2 N2 C1 N1 . . -175.6(5)
C1 N2 C2 C3 . . -64.6(4)
C2 N2 C2 C3 11 . 113.3(3)
C1 N2 C2 C7 . . 115.7(4)
C2 N2 C2 C7 11 . -66.4(5)
C7 C2 C3 H3 . . 178.4(5)
N2 C2 C3 H3 . . -1.2(6)
C7 C2 C3 C4 . . -1.2(4)
N2 C2 C3 C4 . . 179.1(3)
H3 C3 C4 H4 . . 0.4(8)
C2 C3 C4 H4 . . -179.9(5)
H3 C3 C4 C5 . . -179.5(5)
C2 C3 C4 C5 . . 0.1(4)
H4 C4 C5 H5 . . 0.6(8)
C3 C4 C5 H5 . . -179.4(5)
H4 C4 C5 C6 . . -179.8(5)
C3 C4 C5 C6 . . 0.1(5)
H5 C5 C6 H6 . . -1.3(8)
C4 C5 C6 H6 . . 179.2(5)
H5 C5 C6 C7 . . -179.8(5)
C4 C5 C6 C7 . . 0.7(5)
C3 C2 C7 C6 . . 2.0(4)
N2 C2 C7 C6 . . -178.3(3)
C3 C2 C7 C8 . . -178.0(3)
N2 C2 C7 C8 . . 1.6(4)
H6 C6 C7 C2 . . 179.7(5)
C5 C6 C7 C2 . . -1.8(4)
H6 C6 C7 C8 . . -0.3(6)
C5 C6 C7 C8 . . 178.2(3)
C2 C7 C8 H8 . . -152.0(5)
C6 C7 C8 H8 . . 27.9(6)
C2 C7 C8 C8 . 11 34.4(3)
C6 C7 C8 C8 . 11 -145.62(19)
